data_2211932
loop_
_publ_author_name
'Zhang, Xin-Li'
'Li, Zong-Xiao'

_publ_section_title
;
 4-Chloro-2-(<i>p</i>-tolyliminomethyl)phenol
;
_journal_coeditor_code SG2106
_journal_issue 1
_journal_name_full 'Acta Crystallographica Section E'
_journal_page_first o319
_journal_page_last o320
_journal_paper_doi 10.1107/S1600536806053050
_journal_volume 63
_journal_year 2007
_chemical_formula_iupac 'C14 H12 Cl N O'
_chemical_formula_moiety 'C14 H12 Cl N O'
_chemical_formula_sum 'C14 H12 Cl N O'
_chemical_formula_weight 245.70
_chemical_name_systematic
;
4-Chloro-2-(p-tolyliminomethyl)phenol
;
_space_group_IT_number 7
_symmetry_cell_setting monoclinic
_symmetry_space_group_name_Hall 'P -2yc'
_symmetry_space_group_name_H-M 'P 1 c 1'
_atom_sites_solution_hydrogens geom
_atom_sites_solution_primary direct
_atom_sites_solution_secondary difmap
_audit_creation_method SHELXL-97
_cell_angle_alpha 90.00
_cell_angle_beta 96.363(10)
_cell_angle_gamma 90.00
_cell_formula_units_Z 2
_cell_length_a 13.846(11)
_cell_length_b 6.986(6)
_cell_length_c 6.176(5)
_cell_measurement_reflns_used 1088
_cell_measurement_temperature 298(2)
_cell_measurement_theta_max 26.197
_cell_measurement_theta_min 2.916
_cell_volume 593.7(8)
_computing_cell_refinement SMART
_computing_data_collection 'SMART (Bruker, 2000)'
_computing_data_reduction 'SAINT (Bruker, 2000)'
_computing_molecular_graphics 'SHELXTL (Sheldrick, 1997b)'
_computing_publication_material SHELXTL
_computing_structure_refinement 'SHELXL97 (Sheldrick, 1997a)'
_computing_structure_solution 'SHELXS97 (Sheldrick, 1997a)'
_diffrn_ambient_temperature 298(2)
_diffrn_measured_fraction_theta_full 1.000
_diffrn_measured_fraction_theta_max 1.000
_diffrn_measurement_device_type 'Bruker SMART CCD area-detector'
_diffrn_measurement_method '\f and \w'
_diffrn_radiation_monochromator graphite
_diffrn_radiation_source 'fine-focus sealed tube'
_diffrn_radiation_type MoK\a
_diffrn_radiation_wavelength 0.71073
_diffrn_reflns_av_R_equivalents 0.0247
_diffrn_reflns_av_sigmaI/netI 0.0317
_diffrn_reflns_limit_h_max 12
_diffrn_reflns_limit_h_min -16
_diffrn_reflns_limit_k_max 8
_diffrn_reflns_limit_k_min -8
_diffrn_reflns_limit_l_max 7
_diffrn_reflns_limit_l_min -7
_diffrn_reflns_number 2956
_diffrn_reflns_theta_full 25.00
_diffrn_reflns_theta_max 25.00
_diffrn_reflns_theta_min 1.48
_diffrn_standards_decay_% 0
_diffrn_standards_number 0
_exptl_absorpt_coefficient_mu 0.303
_exptl_absorpt_correction_T_max 0.9704
_exptl_absorpt_correction_T_min 0.8834
_exptl_absorpt_correction_type multi-scan
_exptl_absorpt_process_details '(SADABS; Sheldrick, 1996)'
_exptl_crystal_colour yellow
_exptl_crystal_density_diffrn 1.374
_exptl_crystal_density_method 'not measured'
_exptl_crystal_description block
_exptl_crystal_F_000 256
_exptl_crystal_size_max 0.42
_exptl_crystal_size_mid 0.25
_exptl_crystal_size_min 0.10
_refine_diff_density_max 0.150
_refine_diff_density_min -0.211
_refine_ls_abs_structure_details 'Flack (1983)'
_refine_ls_abs_structure_Flack 0.000(2)
_refine_ls_extinction_method none
_refine_ls_goodness_of_fit_ref 1.024
_refine_ls_hydrogen_treatment constr
_refine_ls_matrix_type full
_refine_ls_number_parameters 154
_refine_ls_number_reflns 1531
_refine_ls_number_restraints 2
_refine_ls_restrained_S_all 1.023
_refine_ls_R_factor_all 0.0536
_refine_ls_R_factor_gt 0.0374
_refine_ls_shift/su_max 0.000
_refine_ls_shift/su_mean 0.000
_refine_ls_structure_factor_coef Fsqd
_refine_ls_weighting_details 'calc w=1/[\s^2^(Fo^2^)+(0.0547P)^2^+0.04P] where P=(Fo^2^+2Fc^2^)/3'
_refine_ls_weighting_scheme calc
_refine_ls_wR_factor_gt 0.0887
_refine_ls_wR_factor_ref 0.0993
_reflns_number_gt 1195
_reflns_number_total 1531
_reflns_threshold_expression I>2\s(I)
_cod_data_source_file sg2106.cif
_cod_data_source_block I
_cod_original_sg_symbol_H-M 'P c'
_cod_database_code 2211932
_cod_database_fobs_code 2211932

loop_
_symmetry_equiv_pos_as_xyz
'x, y, z'
'x, -y, z+1/2'

loop_
_atom_site_type_symbol
_atom_site_label
_atom_site_fract_x
_atom_site_fract_y
_atom_site_fract_z
_atom_site_U_iso_or_equiv
_atom_site_adp_type
_atom_site_calc_flag
_atom_site_refinement_flags
_atom_site_occupancy
Cl Cl1 0.93150(11) 0.18308(14) 0.3570(2) 0.0697(4) Uani d . 1
N N1 1.3830(2) 0.2245(4) 0.2947(5) 0.0361(8) Uani d . 1
O O1 1.2828(2) 0.3195(4) -0.0659(5) 0.0512(9) Uani d . 1
H H1 1.3315 0.2910 0.0157 0.077 Uiso calc R 1
C C1 1.3043(3) 0.1960(5) 0.3787(7) 0.0371(11) Uani d . 1
H H1A 1.3071 0.1618 0.5247 0.045 Uiso calc R 1
C C2 1.2107(3) 0.2157(5) 0.2518(6) 0.0331(9) Uani d . 1
C C3 1.2028(3) 0.2853(5) 0.0348(6) 0.0355(10) Uani d . 1
C C4 1.1114(4) 0.3225(5) -0.0744(7) 0.0415(10) Uani d . 1
H H4 1.1063 0.3717 -0.2151 0.050 Uiso calc R 1
C C5 1.0297(3) 0.2878(5) 0.0214(7) 0.0438(10) Uani d . 1
H H5 0.9691 0.3107 -0.0550 0.053 Uiso calc R 1
C C6 1.0362(3) 0.2185(5) 0.2323(7) 0.0436(9) Uani d . 1
C C7 1.1254(3) 0.1834(5) 0.3462(6) 0.0380(9) Uani d . 1
H H7 1.1288 0.1375 0.4882 0.046 Uiso calc R 1
C C8 1.4733(3) 0.2323(5) 0.4252(6) 0.0346(9) Uani d . 1
C C9 1.4833(3) 0.3120(4) 0.6326(5) 0.0380(8) Uani d . 1
H H9 1.4286 0.3549 0.6929 0.046 Uiso calc R 1
C C10 1.5740(3) 0.3280(5) 0.7505(7) 0.0398(11) Uani d . 1
H H10 1.5793 0.3795 0.8901 0.048 Uiso calc R 1
C C11 1.6567(3) 0.2684(5) 0.6634(7) 0.0433(11) Uani d . 1
C C12 1.6468(3) 0.1901(6) 0.4581(8) 0.0450(11) Uani d . 1
H H12 1.7018 0.1479 0.3982 0.054 Uiso calc R 1
C C13 1.5563(3) 0.1729(5) 0.3385(6) 0.0374(11) Uani d . 1
H H13 1.5514 0.1211 0.1990 0.045 Uiso calc R 1
C C14 1.7553(4) 0.2920(7) 0.7912(9) 0.0655(16) Uani d . 1
H H14A 1.7480 0.3496 0.9296 0.098 Uiso calc R 1
H H14B 1.7950 0.3725 0.7116 0.098 Uiso calc R 1
H H14C 1.7855 0.1689 0.8138 0.098 Uiso calc R 1

loop_
_atom_site_aniso_label
_atom_site_aniso_U_11
_atom_site_aniso_U_22
_atom_site_aniso_U_33
_atom_site_aniso_U_12
_atom_site_aniso_U_13
_atom_site_aniso_U_23
Cl1 0.0381(5) 0.0885(7) 0.0848(7) -0.0030(7) 0.0176(5) 0.0076(9)
N1 0.036(2) 0.0379(18) 0.0351(18) 0.0002(15) 0.0053(15) -0.0006(14)
O1 0.0458(19) 0.073(2) 0.0367(17) 0.0010(15) 0.0115(13) 0.0104(14)
C1 0.038(3) 0.039(2) 0.035(2) -0.0002(16) 0.002(2) 0.0036(16)
C2 0.032(2) 0.0337(19) 0.034(2) -0.0015(16) 0.0021(16) 0.0006(17)
C3 0.037(2) 0.039(2) 0.031(2) -0.0006(17) 0.0023(18) -0.0005(18)
C4 0.051(3) 0.0425(19) 0.030(2) -0.0035(18) 0.0009(19) 0.0026(18)
C5 0.034(2) 0.044(2) 0.050(2) 0.0012(15) -0.0099(18) 0.0004(18)
C6 0.034(2) 0.042(2) 0.054(3) -0.0032(16) 0.0060(18) -0.0032(19)
C7 0.037(2) 0.0415(18) 0.036(2) -0.0038(15) 0.0056(16) 0.0038(15)
C8 0.032(2) 0.033(2) 0.039(2) 0.0007(17) 0.0041(19) -0.0025(17)
C9 0.0370(19) 0.0394(18) 0.039(2) 0.0021(15) 0.0087(16) 0.0008(16)
C10 0.044(3) 0.037(2) 0.038(2) -0.0031(17) 0.003(2) -0.0019(17)
C11 0.036(3) 0.039(2) 0.054(3) -0.0009(18) 0.0021(19) 0.0026(19)
C12 0.035(3) 0.047(2) 0.054(3) 0.0069(18) 0.012(2) -0.003(2)
C13 0.042(3) 0.035(2) 0.036(2) 0.0003(16) 0.0061(19) -0.0024(16)
C14 0.043(3) 0.071(3) 0.078(4) -0.007(2) -0.014(3) -0.002(3)

loop_
_atom_type_symbol
_atom_type_description
_atom_type_scat_dispersion_real
_atom_type_scat_dispersion_imag
_atom_type_scat_source
C C 0.0033 0.0016 'International Tables Vol C Tables 4.2.6.8 and 6.1.1.4'
H H 0.0000 0.0000 'International Tables Vol C Tables 4.2.6.8 and 6.1.1.4'
N N 0.0061 0.0033 'International Tables Vol C Tables 4.2.6.8 and 6.1.1.4'
O O 0.0106 0.0060 'International Tables Vol C Tables 4.2.6.8 and 6.1.1.4'
Cl Cl 0.1484 0.1585 'International Tables Vol C Tables 4.2.6.8 and 6.1.1.4'

loop_
_geom_angle_atom_site_label_1
_geom_angle_atom_site_label_2
_geom_angle_atom_site_label_3
_geom_angle
C1 N1 C8 121.2(3)
C3 O1 H1 109.5
N1 C1 C2 121.4(4)
N1 C1 H1A 119.3
C2 C1 H1A 119.3
C7 C2 C3 118.1(4)
C7 C2 C1 120.6(4)
C3 C2 C1 121.0(4)
O1 C3 C4 119.5(4)
O1 C3 C2 121.0(4)
C4 C3 C2 119.5(4)
C5 C4 C3 120.9(4)
C5 C4 H4 119.6
C3 C4 H4 119.6
C4 C5 C6 120.3(3)
C4 C5 H5 119.9
C6 C5 H5 119.9
C7 C6 C5 120.4(3)
C7 C6 Cl1 119.7(3)
C5 C6 Cl1 119.9(3)
C6 C7 C2 120.8(4)
C6 C7 H7 119.6
C2 C7 H7 119.6
C13 C8 C9 118.3(4)
C13 C8 N1 119.3(3)
C9 C8 N1 122.2(3)
C10 C9 C8 120.6(4)
C10 C9 H9 119.7
C8 C9 H9 119.7
C11 C10 C9 120.9(4)
C11 C10 H10 119.6
C9 C10 H10 119.6
C12 C11 C10 118.5(4)
C12 C11 C14 121.2(4)
C10 C11 C14 120.3(4)
C11 C12 C13 121.1(4)
C11 C12 H12 119.4
C13 C12 H12 119.4
C8 C13 C12 120.5(4)
C8 C13 H13 119.7
C12 C13 H13 119.7
C11 C14 H14A 109.5
C11 C14 H14B 109.5
H14A C14 H14B 109.5
C11 C14 H14C 109.5
H14A C14 H14C 109.5
H14B C14 H14C 109.5

loop_
_geom_bond_atom_site_label_1
_geom_bond_atom_site_label_2
_geom_bond_distance
Cl1 C6 1.733(4)
N1 C1 1.273(5)
N1 C8 1.412(4)
O1 C3 1.351(5)
O1 H1 0.8200
C1 C2 1.444(5)
C1 H1A 0.9300
C2 C7 1.393(5)
C2 C3 1.418(5)
C3 C4 1.392(6)
C4 C5 1.355(6)
C4 H4 0.9300
C5 C6 1.383(6)
C5 H5 0.9300
C6 C7 1.374(5)
C7 H7 0.9300
C8 C13 1.384(6)
C8 C9 1.389(5)
C9 C10 1.384(5)
C9 H9 0.9300
C10 C11 1.382(6)
C10 H10 0.9300
C11 C12 1.374(7)
C11 C14 1.509(6)
C12 C13 1.387(6)
C12 H12 0.9300
C13 H13 0.9300
C14 H14A 0.9600
C14 H14B 0.9600
C14 H14C 0.9600

loop_
_geom_torsion_atom_site_label_1
_geom_torsion_atom_site_label_2
_geom_torsion_atom_site_label_3
_geom_torsion_atom_site_label_4
_geom_torsion
C8 N1 C1 C2 170.8(3)
N1 C1 C2 C7 179.8(3)
N1 C1 C2 C3 -6.1(6)
C7 C2 C3 O1 180.0(3)
C1 C2 C3 O1 5.8(5)
C7 C2 C3 C4 1.3(5)
C1 C2 C3 C4 -172.9(4)
O1 C3 C4 C5 179.3(3)
C2 C3 C4 C5 -1.9(5)
C3 C4 C5 C6 1.4(5)
C4 C5 C6 C7 -0.3(5)
C4 C5 C6 Cl1 177.6(3)
C5 C6 C7 C2 -0.4(5)
Cl1 C6 C7 C2 -178.2(3)
C3 C2 C7 C6 -0.2(5)
C1 C2 C7 C6 174.1(3)
C1 N1 C8 C13 149.4(3)
C1 N1 C8 C9 -35.9(6)
C13 C8 C9 C10 -1.1(5)
N1 C8 C9 C10 -175.9(4)
C8 C9 C10 C11 1.1(5)
C9 C10 C11 C12 -1.0(6)
C9 C10 C11 C14 178.2(4)
C10 C11 C12 C13 0.8(6)
C14 C11 C12 C13 -178.4(4)
C9 C8 C13 C12 1.0(6)
N1 C8 C13 C12 176.0(4)
C11 C12 C13 C8 -0.9(6)

loop_
_cod_related_entry_id
_cod_related_entry_database
_cod_related_entry_code
1 ChemSpider 30655142
